data_7007365
loop_
_publ_author_name
'Jing, Su'
'Morley, Christopher P.'
'Webster, Christopher A.'
'Di Vaira, Massimo'

_publ_section_title
;
 Synthesis and characterization of Pd and Pt complexes of
 1,3-bis(ferrocenylchalcogeno)propanes: crystal structures of
 FcSe(CH2)3SeFc and [M{FcE(CH2)3E'Fc}2](PF6)2 (M = Pd, Pt; E, E' = Se,
 Te; Fc = [Fe(eta5-C5H5)(eta5-C5H4)]).
;
_journal_issue 36
_journal_name_full 'Dalton transactions (Cambridge, England : 2003)'
_journal_page_first 4335
_journal_page_last 4342
_journal_paper_doi 10.1039/b604302j
_journal_year 2006
_chemical_formula_moiety 'C23 H24 Fe2 Pt0.50 Se Te +, F6 P -, C2 H3 N'
_chemical_formula_sum 'C25 H27 F6 Fe2 N P Pt0.5 Se Te'
_chemical_formula_weight 902.25
_chemical_name_systematic
;
?
;
_space_group_IT_number 2
_symmetry_cell_setting triclinic
_symmetry_space_group_name_Hall '-P 1'
_symmetry_space_group_name_H-M 'P -1'
_atom_sites_solution_hydrogens geom
_atom_sites_solution_primary direct
_atom_sites_solution_secondary difmap
_audit_creation_method SHELXL-97
_cell_angle_alpha 79.260(10)
_cell_angle_beta 73.240(10)
_cell_angle_gamma 86.670(10)
_cell_formula_units_Z 2
_cell_length_a 10.9230(10)
_cell_length_b 11.6980(10)
_cell_length_c 11.7910(10)
_cell_measurement_reflns_used 3844
_cell_measurement_temperature 293(2)
_cell_measurement_theta_max 30.0
_cell_measurement_theta_min 5.0
_cell_volume 1417.3(2)
_computing_cell_refinement 'Oxford Diffraction software'
_computing_data_collection 'Oxford Diffraction software'
_computing_data_reduction 'Oxford Diffraction software'
_computing_molecular_graphics 'ORTEP-3 (Farrugia, 1997)'
_computing_structure_refinement 'SHELXL-97 (Sheldrick, 1997)'
_computing_structure_solution 'SIR97 (Giacovazzo et al., 1999)'
_diffrn_ambient_temperature 293(2)
_diffrn_measured_fraction_theta_full 0.738
_diffrn_measured_fraction_theta_max 0.738
_diffrn_measurement_device_type 'Oxford Diffraction Xcalibur 3 CCD diffractometer'
_diffrn_measurement_method '\w scans'
_diffrn_radiation_monochromator graphite
_diffrn_radiation_source 'fine-focus sealed tube'
_diffrn_radiation_type MoK\a
_diffrn_radiation_wavelength 0.71069
_diffrn_reflns_av_R_equivalents 0.0326
_diffrn_reflns_av_sigmaI/netI 0.0613
_diffrn_reflns_limit_h_max 18
_diffrn_reflns_limit_h_min -18
_diffrn_reflns_limit_k_max 19
_diffrn_reflns_limit_k_min -18
_diffrn_reflns_limit_l_max 15
_diffrn_reflns_limit_l_min -19
_diffrn_reflns_number 26853
_diffrn_reflns_theta_full 36.79
_diffrn_reflns_theta_max 36.79
_diffrn_reflns_theta_min 4.05
_diffrn_standards_number 0
_exptl_absorpt_coefficient_mu 5.883
_exptl_absorpt_correction_T_max 1.000
_exptl_absorpt_correction_T_min 0.599
_exptl_absorpt_correction_type empirical
_exptl_absorpt_process_details 'SADABS (Sheldrick, 1986)'
_exptl_crystal_colour brown
_exptl_crystal_density_diffrn 2.114
_exptl_crystal_density_method 'not measured'
_exptl_crystal_description prism
_exptl_crystal_F_000 860
_exptl_crystal_size_max 0.60
_exptl_crystal_size_mid 0.20
_exptl_crystal_size_min 0.15
_refine_diff_density_max 4.142
_refine_diff_density_min -2.093
_refine_diff_density_rms 0.182
_refine_ls_extinction_method none
_refine_ls_goodness_of_fit_ref 0.863
_refine_ls_hydrogen_treatment constr
_refine_ls_matrix_type full
_refine_ls_number_parameters 342
_refine_ls_number_reflns 10508
_refine_ls_number_restraints 0
_refine_ls_restrained_S_all 0.863
_refine_ls_R_factor_all 0.0763
_refine_ls_R_factor_gt 0.0500
_refine_ls_shift/su_max 0.000
_refine_ls_shift/su_mean 0.000
_refine_ls_structure_factor_coef Fsqd
_refine_ls_weighting_details 'calc w=1/[\s^2^(Fo^2^)+(0.0831P)^2^+0.0000P] where P=(Fo^2^+2Fc^2^)/3'
_refine_ls_weighting_scheme calc
_refine_ls_wR_factor_gt 0.1227
_refine_ls_wR_factor_ref 0.1350
_reflns_number_gt 5540
_reflns_number_total 10508
_reflns_threshold_expression I>2sigma(I)
_cod_data_source_file b604302j.txt
_cod_data_source_block js27
_cod_original_sg_symbol_H-M P-1
_cod_original_formula_sum 'C25 H27 F6 Fe2 N P Pt0.50 Se Te'
_cod_database_code 7007365

loop_
_symmetry_equiv_pos_as_xyz
'x, y, z'
'-x, -y, -z'

loop_
_atom_site_label
_atom_site_type_symbol
_atom_site_fract_x
_atom_site_fract_y
_atom_site_fract_z
_atom_site_U_iso_or_equiv
_atom_site_adp_type
_atom_site_occupancy
_atom_site_symmetry_multiplicity
_atom_site_calc_flag
_atom_site_refinement_flags
_atom_site_disorder_assembly
_atom_site_disorder_group
Pt Pt 0.0000 0.0000 0.0000 0.03377(9) Uani 1 2 d S . .
Te1 Te 0.19080(4) 0.03157(3) -0.18614(3) 0.03973(14) Uani 0.429(2) 1 d P . .
Se2 Se 0.19080(4) 0.03157(3) -0.18614(3) 0.03973(14) Uani 0.57 1 d P . .
Se1 Se -0.00803(4) -0.20596(3) -0.02941(4) 0.04242(12) Uani 0.429(2) 1 d P . .
Te2 Te -0.00803(4) -0.20596(3) -0.02941(4) 0.04242(12) Uani 0.57 1 d P . .
Fe1 Fe 0.28709(9) 0.28387(7) -0.41806(7) 0.0535(2) Uani 1 1 d . . .
Fe2 Fe 0.25925(7) -0.38998(6) 0.00247(6) 0.03866(17) Uani 1 1 d . . .
C1 C 0.1122(7) -0.0123(6) -0.3147(5) 0.0669(18) Uani 1 1 d . . .
H11 H 0.1077 0.0578 -0.3721 0.080 Uiso 1 1 calc R . .
H12 H 0.1707 -0.0654 -0.3581 0.080 Uiso 1 1 calc R . .
C2 C -0.0187(7) -0.0673(5) -0.2688(6) 0.0582(15) Uani 1 1 d . . .
H21 H -0.0751 -0.0185 -0.2177 0.070 Uiso 1 1 calc R . .
H22 H -0.0513 -0.0670 -0.3372 0.070 Uiso 1 1 calc R . .
C3 C -0.0264(6) -0.1874(5) -0.2005(6) 0.0540(14) Uani 1 1 d . . .
H31 H 0.0399 -0.2335 -0.2459 0.065 Uiso 1 1 calc R . .
H32 H -0.1080 -0.2197 -0.1952 0.065 Uiso 1 1 calc R . .
C4 C 0.2020(5) 0.2033(4) -0.2493(4) 0.0444(12) Uani 1 1 d . . .
C5 C 0.3060(7) 0.2710(6) -0.2508(5) 0.0608(16) Uani 1 1 d . . .
H5 H 0.3783 0.2440 -0.2273 0.073 Uiso 1 1 calc R . .
C6 C 0.2783(10) 0.3885(6) -0.2954(7) 0.082(2) Uani 1 1 d . . .
H6 H 0.3297 0.4522 -0.3049 0.098 Uiso 1 1 calc R . .
C7 C 0.1623(9) 0.3925(6) -0.3225(6) 0.082(3) Uani 1 1 d . . .
H7 H 0.1239 0.4594 -0.3535 0.098 Uiso 1 1 calc R . .
C8 C 0.1120(7) 0.2790(6) -0.2956(6) 0.0611(17) Uani 1 1 d . . .
H8 H 0.0357 0.2573 -0.3057 0.073 Uiso 1 1 calc R . .
C9 C 0.3551(13) 0.1743(8) -0.5346(8) 0.097(3) Uani 1 1 d . . .
H9 H 0.3456 0.0939 -0.5142 0.116 Uiso 1 1 calc R . .
C10 C 0.4515(9) 0.2343(15) -0.5295(8) 0.120(4) Uani 1 1 d . . .
H10 H 0.5224 0.2016 -0.5067 0.145 Uiso 1 1 calc R . .
C11 C 0.434(2) 0.3459(14) -0.5608(13) 0.185(10) Uani 1 1 d . . .
H111 H 0.4877 0.4047 -0.5612 0.222 Uiso 1 1 calc R . .
C12 C 0.327(2) 0.3608(18) -0.5915(10) 0.175(11) Uani 1 1 d . . .
H121 H 0.2934 0.4317 -0.6193 0.210 Uiso 1 1 calc R . .
C13 C 0.2721(12) 0.251(2) -0.5750(11) 0.165(8) Uani 1 1 d . . .
H13 H 0.1959 0.2346 -0.5888 0.198 Uiso 1 1 calc R . .
C14 C 0.1796(5) -0.2396(4) -0.0598(5) 0.0429(12) Uani 1 1 d . . .
C15 C 0.2502(5) -0.2162(5) 0.0215(6) 0.0524(14) Uani 1 1 d . . .
H15 H 0.2185 -0.1840 0.0907 0.063 Uiso 1 1 calc R . .
C16 C 0.3775(6) -0.2531(5) -0.0279(7) 0.0660(19) Uani 1 1 d . . .
H16 H 0.4440 -0.2522 0.0065 0.079 Uiso 1 1 calc R . .
C17 C 0.3881(6) -0.2912(5) -0.1368(6) 0.067(2) Uani 1 1 d . . .
H17 H 0.4629 -0.3167 -0.1870 0.081 Uiso 1 1 calc R . .
C18 C 0.2660(6) -0.2843(5) -0.1576(5) 0.0563(16) Uani 1 1 d . . .
H18 H 0.2461 -0.3050 -0.2226 0.068 Uiso 1 1 calc R . .
C19 C 0.1162(6) -0.5061(5) 0.0964(6) 0.0571(16) Uani 1 1 d . . .
H19 H 0.0290 -0.4934 0.1076 0.069 Uiso 1 1 calc R . .
C20 C 0.1866(7) -0.4827(6) 0.1716(6) 0.0676(19) Uani 1 1 d . . .
H20 H 0.1551 -0.4518 0.2417 0.081 Uiso 1 1 calc R . .
C21 C 0.3146(7) -0.5151(7) 0.1208(8) 0.080(2) Uani 1 1 d . . .
H211 H 0.3824 -0.5091 0.1522 0.097 Uiso 1 1 calc R . .
C22 C 0.3224(8) -0.5574(6) 0.0160(8) 0.086(3) Uani 1 1 d . . .
H221 H 0.3962 -0.5843 -0.0343 0.104 Uiso 1 1 calc R . .
C23 C 0.2016(9) -0.5526(6) -0.0002(7) 0.078(2) Uani 1 1 d . . .
H23 H 0.1800 -0.5757 -0.0633 0.094 Uiso 1 1 calc R . .
P P 0.1968(2) -0.25482(16) 0.44120(16) 0.0637(5) Uani 1 1 d . . .
F1 F 0.0630(6) -0.2013(6) 0.5027(6) 0.125(2) Uani 1 1 d . . .
F2 F 0.1797(6) -0.1962(5) 0.3145(4) 0.1051(17) Uani 1 1 d . . .
F3 F 0.2635(7) -0.1430(5) 0.4513(5) 0.1176(19) Uani 1 1 d . . .
F4 F 0.2107(7) -0.3096(5) 0.5691(5) 0.127(2) Uani 1 1 d . . .
F5 F 0.1282(7) -0.3660(4) 0.4328(5) 0.1149(19) Uani 1 1 d . . .
F6 F 0.3272(6) -0.3040(7) 0.3796(7) 0.147(3) Uani 1 1 d . . .
N N 0.3136(9) 0.1041(9) 0.0289(8) 0.111(3) Uani 1 1 d . . .
C24 C 0.3581(8) 0.0654(7) 0.1012(8) 0.076(2) Uani 1 1 d . . .
C25 C 0.4195(10) 0.0136(9) 0.1922(8) 0.104(3) Uani 1 1 d . . .
H251 H 0.3839 -0.0620 0.2293 0.156 Uiso 1 1 calc R . .
H252 H 0.4057 0.0621 0.2521 0.156 Uiso 1 1 calc R . .
H253 H 0.5096 0.0062 0.1555 0.156 Uiso 1 1 calc R . .

loop_
_atom_site_aniso_label
_atom_site_aniso_U_11
_atom_site_aniso_U_22
_atom_site_aniso_U_33
_atom_site_aniso_U_23
_atom_site_aniso_U_13
_atom_site_aniso_U_12
Pt 0.03643(14) 0.02753(11) 0.03388(15) -0.00471(9) -0.00474(10) -0.00140(9)
Te1 0.0466(2) 0.03107(18) 0.0338(2) -0.00193(14) -0.00131(17) -0.00233(15)
Se2 0.0466(2) 0.03107(18) 0.0338(2) -0.00193(14) -0.00131(17) -0.00233(15)
Se1 0.0489(2) 0.02942(16) 0.0446(2) -0.00513(14) -0.00726(17) 0.00030(14)
Te2 0.0489(2) 0.02942(16) 0.0446(2) -0.00513(14) -0.00726(17) 0.00030(14)
Fe1 0.0604(5) 0.0550(4) 0.0339(4) 0.0032(3) -0.0024(3) -0.0014(4)
Fe2 0.0432(4) 0.0312(3) 0.0389(4) -0.0020(3) -0.0108(3) 0.0042(3)
C1 0.090(5) 0.069(4) 0.038(3) -0.015(3) -0.004(3) -0.028(4)
C2 0.077(4) 0.054(3) 0.049(3) -0.010(3) -0.025(3) -0.003(3)
C3 0.064(4) 0.043(3) 0.064(4) -0.018(3) -0.026(3) -0.002(2)
C4 0.055(3) 0.043(2) 0.029(2) -0.0074(19) -0.003(2) 0.005(2)
C5 0.078(4) 0.066(4) 0.041(3) -0.005(3) -0.021(3) -0.017(3)
C6 0.111(7) 0.057(4) 0.063(5) -0.011(3) 0.000(4) -0.023(4)
C7 0.120(7) 0.048(3) 0.051(4) 0.000(3) 0.009(4) 0.021(4)
C8 0.057(4) 0.068(4) 0.050(4) -0.001(3) -0.011(3) 0.012(3)
C9 0.126(9) 0.088(6) 0.055(5) -0.018(4) 0.012(5) -0.010(6)
C10 0.061(5) 0.231(15) 0.057(5) -0.035(7) 0.010(4) -0.007(7)
C11 0.27(2) 0.128(11) 0.090(9) -0.027(8) 0.085(11) -0.123(14)
C12 0.26(2) 0.185(16) 0.038(5) 0.013(8) -0.012(9) 0.112(16)
C13 0.078(7) 0.38(3) 0.056(7) -0.088(12) -0.019(5) -0.007(13)
C14 0.046(3) 0.030(2) 0.047(3) 0.0000(19) -0.011(2) 0.0042(19)
C15 0.046(3) 0.054(3) 0.057(3) -0.006(3) -0.020(3) 0.015(2)
C16 0.050(3) 0.043(3) 0.099(6) 0.008(3) -0.024(4) -0.006(2)
C17 0.050(4) 0.054(3) 0.072(4) 0.013(3) 0.007(3) 0.013(3)
C18 0.072(4) 0.047(3) 0.038(3) 0.004(2) -0.007(3) 0.014(3)
C19 0.055(3) 0.045(3) 0.060(4) 0.004(3) -0.008(3) -0.002(2)
C20 0.078(5) 0.071(4) 0.042(3) 0.009(3) -0.010(3) -0.002(3)
C21 0.062(4) 0.078(5) 0.088(6) 0.036(4) -0.033(4) 0.005(4)
C22 0.073(5) 0.045(3) 0.103(6) 0.015(3) 0.011(4) 0.028(3)
C23 0.097(6) 0.046(3) 0.083(5) -0.011(3) -0.008(4) -0.019(3)
P 0.0803(13) 0.0653(10) 0.0507(9) -0.0150(8) -0.0240(9) 0.0000(9)
F1 0.104(4) 0.166(6) 0.114(4) -0.069(4) -0.025(3) 0.028(4)
F2 0.132(5) 0.120(4) 0.068(3) 0.002(3) -0.045(3) -0.004(3)
F3 0.165(6) 0.099(4) 0.103(4) -0.024(3) -0.050(4) -0.037(4)
F4 0.190(7) 0.119(4) 0.088(4) 0.013(3) -0.082(4) -0.028(4)
F5 0.177(6) 0.080(3) 0.106(4) -0.016(3) -0.065(4) -0.025(3)
F6 0.098(4) 0.209(7) 0.153(6) -0.088(5) -0.039(4) 0.057(5)
N 0.093(6) 0.139(8) 0.103(6) -0.016(5) -0.037(5) -0.004(5)
C24 0.066(5) 0.079(5) 0.078(5) -0.013(4) -0.008(4) -0.018(4)
C25 0.098(7) 0.129(8) 0.077(6) 0.005(5) -0.023(5) -0.022(6)

loop_
_atom_type_symbol
_atom_type_description
_atom_type_scat_dispersion_real
_atom_type_scat_dispersion_imag
_atom_type_scat_source
C C 0.0033 0.0016 'International Tables Vol C Tables 4.2.6.8 and 6.1.1.4'
H H 0.0000 0.0000 'International Tables Vol C Tables 4.2.6.8 and 6.1.1.4'
F F 0.0171 0.0103 'International Tables Vol C Tables 4.2.6.8 and 6.1.1.4'
Fe Fe 0.3463 0.8444 'International Tables Vol C Tables 4.2.6.8 and 6.1.1.4'
N N 0.0061 0.0033 'International Tables Vol C Tables 4.2.6.8 and 6.1.1.4'
P P 0.1023 0.0942 'International Tables Vol C Tables 4.2.6.8 and 6.1.1.4'
Pt Pt -1.7033 8.3905 'International Tables Vol C Tables 4.2.6.8 and 6.1.1.4'
Se Se -0.0929 2.2259 'International Tables Vol C Tables 4.2.6.8 and 6.1.1.4'
Te Te -0.5308 1.6751 'International Tables Vol C Tables 4.2.6.8 and 6.1.1.4'

loop_
_geom_angle_atom_site_label_1
_geom_angle_atom_site_label_2
_geom_angle_atom_site_label_3
_geom_angle
_geom_angle_site_symmetry_1
_geom_angle_site_symmetry_3
_geom_angle_publ_flag
Te2 Pt Se1 0.000(18) 2 2 ?
Te2 Pt Se1 180.000(18) 2 . ?
Se1 Pt Se1 180.000(18) 2 . ?
Te2 Pt Se2 88.167(17) 2 2 ?
Se1 Pt Se2 88.167(17) 2 2 ?
Se1 Pt Se2 91.833(17) . 2 ?
Te2 Pt Te1 88.167(17) 2 2 ?
Se1 Pt Te1 88.167(17) 2 2 ?
Se1 Pt Te1 91.833(17) . 2 ?
Se2 Pt Te1 0.00(3) 2 2 ?
Te2 Pt Te1 91.833(17) 2 . ?
Se1 Pt Te1 91.833(17) 2 . ?
Se1 Pt Te1 88.167(17) . . ?
Se2 Pt Te1 180.0 2 . ?
Te1 Pt Te1 180.0 2 . ?
C4 Te1 C1 96.5(3) . . ?
C4 Te1 Pt 106.88(14) . . ?
C1 Te1 Pt 100.90(19) . . ?
C14 Se1 C3 100.9(2) . . ?
C14 Se1 Pt 96.84(14) . . ?
C3 Se1 Pt 103.28(15) . . ?
C12 Fe1 C9 66.1(6) . . ?
C12 Fe1 C13 40.9(7) . . ?
C9 Fe1 C13 39.5(6) . . ?
C12 Fe1 C11 38.0(7) . . ?
C9 Fe1 C11 65.1(5) . . ?
C13 Fe1 C11 66.3(7) . . ?
C12 Fe1 C4 165.2(8) . . ?
C9 Fe1 C4 113.7(3) . . ?
C13 Fe1 C4 129.2(6) . . ?
C11 Fe1 C4 156.5(8) . . ?
C12 Fe1 C5 151.4(9) . . ?
C9 Fe1 C5 127.6(4) . . ?
C13 Fe1 C5 165.0(8) . . ?
C11 Fe1 C5 119.1(7) . . ?
C4 Fe1 C5 41.1(2) . . ?
C12 Fe1 C10 63.6(6) . . ?
C9 Fe1 C10 38.2(4) . . ?
C13 Fe1 C10 64.9(5) . . ?
C11 Fe1 C10 37.8(6) . . ?
C4 Fe1 C10 126.2(4) . . ?
C5 Fe1 C10 109.9(4) . . ?
C12 Fe1 C8 125.5(7) . . ?
C9 Fe1 C8 126.9(4) . . ?
C13 Fe1 C8 110.4(4) . . ?
C11 Fe1 C8 158.7(8) . . ?
C4 Fe1 C8 41.7(2) . . ?
C5 Fe1 C8 69.9(3) . . ?
C10 Fe1 C8 161.9(5) . . ?
C12 Fe1 C6 117.0(7) . . ?
C9 Fe1 C6 161.0(5) . . ?
C13 Fe1 C6 153.8(8) . . ?
C11 Fe1 C6 105.0(5) . . ?
C4 Fe1 C6 68.4(3) . . ?
C5 Fe1 C6 41.1(3) . . ?
C10 Fe1 C6 124.2(5) . . ?
C8 Fe1 C6 68.2(3) . . ?
C12 Fe1 C7 106.2(5) . . ?
C9 Fe1 C7 159.2(5) . . ?
C13 Fe1 C7 121.9(6) . . ?
C11 Fe1 C7 121.6(6) . . ?
C4 Fe1 C7 68.5(2) . . ?
C5 Fe1 C7 68.7(3) . . ?
C10 Fe1 C7 157.3(5) . . ?
C8 Fe1 C7 40.5(3) . . ?
C6 Fe1 C7 39.8(3) . . ?
C21 Fe2 C14 158.7(3) . . ?
C21 Fe2 C16 106.2(3) . . ?
C14 Fe2 C16 68.8(2) . . ?
C21 Fe2 C22 40.2(4) . . ?
C14 Fe2 C22 159.7(4) . . ?
C16 Fe2 C22 122.5(3) . . ?
C21 Fe2 C18 158.3(3) . . ?
C14 Fe2 C18 41.1(2) . . ?
C16 Fe2 C18 68.8(3) . . ?
C22 Fe2 C18 123.4(3) . . ?
C21 Fe2 C17 122.0(3) . . ?
C14 Fe2 C17 68.4(2) . . ?
C16 Fe2 C17 40.5(3) . . ?
C22 Fe2 C17 108.2(3) . . ?
C18 Fe2 C17 40.7(3) . . ?
C21 Fe2 C20 40.7(3) . . ?
C14 Fe2 C20 122.8(3) . . ?
C16 Fe2 C20 121.1(3) . . ?
C22 Fe2 C20 68.1(3) . . ?
C18 Fe2 C20 160.0(3) . . ?
C17 Fe2 C20 157.3(3) . . ?
C21 Fe2 C23 67.2(4) . . ?
C14 Fe2 C23 124.6(3) . . ?
C16 Fe2 C23 159.0(3) . . ?
C22 Fe2 C23 39.7(3) . . ?
C18 Fe2 C23 109.4(3) . . ?
C17 Fe2 C23 124.6(3) . . ?
C20 Fe2 C23 67.9(3) . . ?
C21 Fe2 C19 67.5(3) . . ?
C14 Fe2 C19 108.7(2) . . ?
C16 Fe2 C19 157.5(3) . . ?
C22 Fe2 C19 67.6(3) . . ?
C18 Fe2 C19 125.0(3) . . ?
C17 Fe2 C19 161.3(3) . . ?
C20 Fe2 C19 40.0(3) . . ?
C23 Fe2 C19 40.6(3) . . ?
C21 Fe2 C15 121.2(3) . . ?
C14 Fe2 C15 41.7(2) . . ?
C16 Fe2 C15 40.4(2) . . ?
C22 Fe2 C15 157.4(4) . . ?
C18 Fe2 C15 69.6(2) . . ?
C17 Fe2 C15 68.3(3) . . ?
C20 Fe2 C15 106.0(3) . . ?
C23 Fe2 C15 160.2(3) . . ?
C19 Fe2 C15 122.7(2) . . ?
C2 C1 Te1 116.9(4) . . ?
C2 C1 H11 108.1 . . ?
Te1 C1 H11 108.1 . . ?
C2 C1 H12 108.1 . . ?
Te1 C1 H12 108.1 . . ?
H11 C1 H12 107.3 . . ?
C3 C2 C1 116.5(6) . . ?
C3 C2 H21 108.2 . . ?
C1 C2 H21 108.2 . . ?
C3 C2 H22 108.2 . . ?
C1 C2 H22 108.2 . . ?
H21 C2 H22 107.3 . . ?
C2 C3 Se1 116.1(4) . . ?
C2 C3 H31 108.3 . . ?
Se1 C3 H31 108.3 . . ?
C2 C3 H32 108.3 . . ?
Se1 C3 H32 108.3 . . ?
H31 C3 H32 107.4 . . ?
C5 C4 C8 108.6(5) . . ?
C5 C4 Te1 122.4(4) . . ?
C8 C4 Te1 129.0(5) . . ?
C5 C4 Fe1 69.7(3) . . ?
C8 C4 Fe1 69.9(3) . . ?
Te1 C4 Fe1 127.5(3) . . ?
C4 C5 C6 106.6(7) . . ?
C4 C5 Fe1 69.2(3) . . ?
C6 C5 Fe1 70.3(4) . . ?
C4 C5 H5 126.7 . . ?
C6 C5 H5 126.7 . . ?
Fe1 C5 H5 125.4 . . ?
C7 C6 C5 109.1(7) . . ?
C7 C6 Fe1 70.4(4) . . ?
C5 C6 Fe1 68.6(4) . . ?
C7 C6 H6 125.5 . . ?
C5 C6 H6 125.5 . . ?
Fe1 C6 H6 127.2 . . ?
C6 C7 C8 109.2(6) . . ?
C6 C7 Fe1 69.9(4) . . ?
C8 C7 Fe1 69.3(4) . . ?
C6 C7 H7 125.4 . . ?
C8 C7 H7 125.4 . . ?
Fe1 C7 H7 127.0 . . ?
C7 C8 C4 106.5(7) . . ?
C7 C8 Fe1 70.2(4) . . ?
C4 C8 Fe1 68.3(3) . . ?
C7 C8 H8 126.8 . . ?
C4 C8 H8 126.8 . . ?
Fe1 C8 H8 126.2 . . ?
C10 C9 C13 107.8(12) . . ?
C10 C9 Fe1 71.4(6) . . ?
C13 C9 Fe1 70.3(7) . . ?
C10 C9 H9 126.1 . . ?
C13 C9 H9 126.1 . . ?
Fe1 C9 H9 123.8 . . ?
C11 C10 C9 110.8(14) . . ?
C11 C10 Fe1 70.7(7) . . ?
C9 C10 Fe1 70.4(5) . . ?
C11 C10 H10 124.6 . . ?
C9 C10 H10 124.6 . . ?
Fe1 C10 H10 125.9 . . ?
C10 C11 C12 108.4(15) . . ?
C10 C11 Fe1 71.5(5) . . ?
C12 C11 Fe1 70.7(9) . . ?
C10 C11 H111 125.8 . . ?
C12 C11 H111 125.8 . . ?
Fe1 C11 H111 123.6 . . ?
C11 C12 C13 108.3(13) . . ?
C11 C12 Fe1 71.2(7) . . ?
C13 C12 Fe1 69.7(7) . . ?
C11 C12 H121 125.9 . . ?
C13 C12 H121 125.9 . . ?
Fe1 C12 H121 124.8 . . ?
C9 C13 C12 104.7(12) . . ?
C9 C13 Fe1 70.2(6) . . ?
C12 C13 Fe1 69.3(7) . . ?
C9 C13 H13 127.6 . . ?
C12 C13 H13 127.6 . . ?
Fe1 C13 H13 124.5 . . ?
C18 C14 C15 109.0(5) . . ?
C18 C14 Se1 129.3(5) . . ?
C15 C14 Se1 121.7(4) . . ?
C18 C14 Fe2 70.0(3) . . ?
C15 C14 Fe2 71.2(3) . . ?
Se1 C14 Fe2 126.1(2) . . ?
C16 C15 C14 105.3(6) . . ?
C16 C15 Fe2 67.9(3) . . ?
C14 C15 Fe2 67.1(3) . . ?
C16 C15 H15 127.4 . . ?
C14 C15 H15 127.4 . . ?
Fe2 C15 H15 129.1 . . ?
C17 C16 C15 109.9(6) . . ?
C17 C16 Fe2 70.1(4) . . ?
C15 C16 Fe2 71.7(4) . . ?
C17 C16 H16 125.1 . . ?
C15 C16 H16 125.1 . . ?
Fe2 C16 H16 124.7 . . ?
C16 C17 C18 108.9(5) . . ?
C16 C17 Fe2 69.4(3) . . ?
C18 C17 Fe2 69.6(3) . . ?
C16 C17 H17 125.6 . . ?
C18 C17 H17 125.6 . . ?
Fe2 C17 H17 127.1 . . ?
C17 C18 C14 106.9(6) . . ?
C17 C18 Fe2 69.7(3) . . ?
C14 C18 Fe2 68.9(3) . . ?
C17 C18 H18 126.5 . . ?
C14 C18 H18 126.5 . . ?
Fe2 C18 H18 126.4 . . ?
C20 C19 C23 107.9(6) . . ?
C20 C19 Fe2 69.6(4) . . ?
C23 C19 Fe2 69.6(4) . . ?
C20 C19 H19 126.1 . . ?
C23 C19 H19 126.1 . . ?
Fe2 C19 H19 126.3 . . ?
C19 C20 C21 107.0(7) . . ?
C19 C20 Fe2 70.3(3) . . ?
C21 C20 Fe2 68.8(4) . . ?
C19 C20 H20 126.5 . . ?
C21 C20 H20 126.5 . . ?
Fe2 C20 H20 125.9 . . ?
C22 C21 C20 108.8(7) . . ?
C22 C21 Fe2 70.4(4) . . ?
C20 C21 Fe2 70.5(3) . . ?
C22 C21 H211 125.6 . . ?
C20 C21 H211 125.6 . . ?
Fe2 C21 H211 125.1 . . ?
C23 C22 C21 108.2(7) . . ?
C23 C22 Fe2 70.7(4) . . ?
C21 C22 Fe2 69.4(4) . . ?
C23 C22 H221 125.9 . . ?
C21 C22 H221 125.9 . . ?
Fe2 C22 H221 125.6 . . ?
C22 C23 C19 108.0(8) . . ?
C22 C23 Fe2 69.6(4) . . ?
C19 C23 Fe2 69.8(4) . . ?
C22 C23 H23 126.0 . . ?
C19 C23 H23 126.0 . . ?
Fe2 C23 H23 126.2 . . ?
F6 P F4 91.3(4) . . ?
F6 P F5 90.7(4) . . ?
F4 P F5 92.2(3) . . ?
F6 P F3 90.2(4) . . ?
F4 P F3 87.4(3) . . ?
F5 P F3 179.0(4) . . ?
F6 P F2 90.5(4) . . ?
F4 P F2 178.0(4) . . ?
F5 P F2 88.7(3) . . ?
F3 P F2 91.6(3) . . ?
F6 P F1 178.7(5) . . ?
F4 P F1 89.6(4) . . ?
F5 P F1 90.2(4) . . ?
F3 P F1 88.9(4) . . ?
F2 P F1 88.6(3) . . ?
N C24 C25 178.1(11) . . ?
C24 C25 H251 109.5 . . ?
C24 C25 H252 109.5 . . ?
H251 C25 H252 109.5 . . ?
C24 C25 H253 109.5 . . ?
H251 C25 H253 109.5 . . ?
H252 C25 H253 109.5 . . ?

loop_
_geom_bond_atom_site_label_1
_geom_bond_atom_site_label_2
_geom_bond_distance
_geom_bond_site_symmetry_2
_geom_bond_publ_flag
Pt Te2 2.5072(4) 2 ?
Pt Se1 2.5072(4) 2 ?
Pt Se1 2.5072(4) . ?
Pt Se2 2.5390(5) 2 ?
Pt Te1 2.5390(5) 2 ?
Pt Te1 2.5390(5) . ?
Te1 C4 2.006(5) . ?
Te1 C1 2.095(7) . ?
Se1 C14 2.005(5) . ?
Se1 C3 2.054(6) . ?
Fe1 C12 2.006(11) . ?
Fe1 C9 2.010(9) . ?
Fe1 C13 2.012(10) . ?
Fe1 C11 2.012(11) . ?
Fe1 C4 2.012(5) . ?
Fe1 C5 2.019(6) . ?
Fe1 C10 2.022(9) . ?
Fe1 C8 2.034(6) . ?
Fe1 C6 2.041(8) . ?
Fe1 C7 2.047(7) . ?
Fe2 C21 2.019(6) . ?
Fe2 C14 2.025(4) . ?
Fe2 C16 2.030(6) . ?
Fe2 C22 2.031(6) . ?
Fe2 C18 2.039(5) . ?
Fe2 C17 2.040(6) . ?
Fe2 C20 2.041(6) . ?
Fe2 C23 2.046(7) . ?
Fe2 C19 2.050(6) . ?
Fe2 C15 2.080(6) . ?
C1 C2 1.510(9) . ?
C1 H11 0.9700 . ?
C1 H12 0.9700 . ?
C2 C3 1.478(8) . ?
C2 H21 0.9700 . ?
C2 H22 0.9700 . ?
C3 H31 0.9700 . ?
C3 H32 0.9700 . ?
C4 C5 1.416(9) . ?
C4 C8 1.441(8) . ?
C5 C6 1.425(10) . ?
C5 H5 0.9300 . ?
C6 C7 1.390(12) . ?
C6 H6 0.9300 . ?
C7 C8 1.412(10) . ?
C7 H7 0.9300 . ?
C8 H8 0.9300 . ?
C9 C10 1.320(15) . ?
C9 C13 1.360(19) . ?
C9 H9 0.9300 . ?
C10 C11 1.308(19) . ?
C10 H10 0.9300 . ?
C11 C12 1.31(3) . ?
C11 H111 0.9300 . ?
C12 C13 1.40(2) . ?
C12 H121 0.9300 . ?
C13 H13 0.9300 . ?
C14 C18 1.426(8) . ?
C14 C15 1.462(9) . ?
C15 C16 1.420(8) . ?
C15 H15 0.9300 . ?
C16 C17 1.408(11) . ?
C16 H16 0.9300 . ?
C17 C18 1.420(10) . ?
C17 H17 0.9300 . ?
C18 H18 0.9300 . ?
C19 C20 1.400(10) . ?
C19 C23 1.422(10) . ?
C19 H19 0.9300 . ?
C20 C21 1.413(10) . ?
C20 H20 0.9300 . ?
C21 C22 1.393(12) . ?
C21 H211 0.9300 . ?
C22 C23 1.384(12) . ?
C22 H221 0.9300 . ?
C23 H23 0.9300 . ?
P F6 1.534(6) . ?
P F4 1.571(5) . ?
P F5 1.571(6) . ?
P F3 1.574(6) . ?
P F2 1.581(5) . ?
P F1 1.583(6) . ?
N C24 1.112(10) . ?
C24 C25 1.448(13) . ?
C25 H251 0.9600 . ?
C25 H252 0.9600 . ?
C25 H253 0.9600 . ?

loop_
_geom_torsion_atom_site_label_1
_geom_torsion_atom_site_label_2
_geom_torsion_atom_site_label_3
_geom_torsion_atom_site_label_4
_geom_torsion
_geom_torsion_site_symmetry_1
_geom_torsion_site_symmetry_2
_geom_torsion_site_symmetry_3
_geom_torsion_site_symmetry_4
_geom_torsion_publ_flag
Te2 Pt Te1 C4 -22.12(18) 2 . . . ?
Se1 Pt Te1 C4 -22.12(18) 2 . . . ?
Se1 Pt Te1 C4 157.88(18) . . . . ?
Se2 Pt Te1 C4 130(88) 2 . . . ?
Te1 Pt Te1 C4 130(88) 2 . . . ?
Te2 Pt Te1 C1 -122.5(2) 2 . . . ?
Se1 Pt Te1 C1 -122.5(2) 2 . . . ?
Se1 Pt Te1 C1 57.5(2) . . . . ?
Se2 Pt Te1 C1 30(88) 2 . . . ?
Te1 Pt Te1 C1 30(88) 2 . . . ?
Te2 Pt Se1 C14 70(100) 2 . . . ?
Se1 Pt Se1 C14 70(100) 2 . . . ?
Se2 Pt Se1 C14 -134.08(15) 2 . . . ?
Te1 Pt Se1 C14 -134.08(15) 2 . . . ?
Te1 Pt Se1 C14 45.92(15) . . . . ?
Te2 Pt Se1 C3 -33(100) 2 . . . ?
Se1 Pt Se1 C3 -33(100) 2 . . . ?
Se2 Pt Se1 C3 122.95(19) 2 . . . ?
Te1 Pt Se1 C3 122.95(19) 2 . . . ?
Te1 Pt Se1 C3 -57.05(19) . . . . ?
C4 Te1 C1 C2 -118.2(5) . . . . ?
Pt Te1 C1 C2 -9.5(6) . . . . ?
Te1 C1 C2 C3 -70.5(7) . . . . ?
C1 C2 C3 Se1 73.3(7) . . . . ?
C14 Se1 C3 C2 -94.4(5) . . . . ?
Pt Se1 C3 C2 5.4(5) . . . . ?
C1 Te1 C4 C5 -141.9(5) . . . . ?
Pt Te1 C4 C5 114.5(4) . . . . ?
C1 Te1 C4 C8 40.0(6) . . . . ?
Pt Te1 C4 C8 -63.5(5) . . . . ?
C1 Te1 C4 Fe1 -53.8(4) . . . . ?
Pt Te1 C4 Fe1 -157.3(3) . . . . ?
C12 Fe1 C4 C5 -153(2) . . . . ?
C9 Fe1 C4 C5 120.7(6) . . . . ?
C13 Fe1 C4 C5 163.9(8) . . . . ?
C11 Fe1 C4 C5 38.9(12) . . . . ?
C10 Fe1 C4 C5 78.5(6) . . . . ?
C8 Fe1 C4 C5 -119.8(5) . . . . ?
C6 Fe1 C4 C5 -38.8(4) . . . . ?
C7 Fe1 C4 C5 -81.7(5) . . . . ?
C12 Fe1 C4 C8 -33(2) . . . . ?
C9 Fe1 C4 C8 -119.5(6) . . . . ?
C13 Fe1 C4 C8 -76.3(9) . . . . ?
C11 Fe1 C4 C8 158.7(11) . . . . ?
C5 Fe1 C4 C8 119.8(5) . . . . ?
C10 Fe1 C4 C8 -161.7(6) . . . . ?
C6 Fe1 C4 C8 81.0(5) . . . . ?
C7 Fe1 C4 C8 38.1(5) . . . . ?
C12 Fe1 C4 Te1 91(2) . . . . ?
C9 Fe1 C4 Te1 4.9(6) . . . . ?
C13 Fe1 C4 Te1 48.1(9) . . . . ?
C11 Fe1 C4 Te1 -76.9(12) . . . . ?
C5 Fe1 C4 Te1 -115.8(5) . . . . ?
C10 Fe1 C4 Te1 -37.3(7) . . . . ?
C8 Fe1 C4 Te1 124.4(6) . . . . ?
C6 Fe1 C4 Te1 -154.6(5) . . . . ?
C7 Fe1 C4 Te1 162.5(5) . . . . ?
C8 C4 C5 C6 1.3(7) . . . . ?
Te1 C4 C5 C6 -177.1(4) . . . . ?
Fe1 C4 C5 C6 60.6(4) . . . . ?
C8 C4 C5 Fe1 -59.3(4) . . . . ?
Te1 C4 C5 Fe1 122.3(4) . . . . ?
C12 Fe1 C5 C4 166.2(10) . . . . ?
C9 Fe1 C5 C4 -83.7(6) . . . . ?
C13 Fe1 C5 C4 -55.8(17) . . . . ?
C11 Fe1 C5 C4 -163.3(7) . . . . ?
C10 Fe1 C5 C4 -122.8(6) . . . . ?
C8 Fe1 C5 C4 38.0(3) . . . . ?
C6 Fe1 C5 C4 117.5(6) . . . . ?
C7 Fe1 C5 C4 81.4(4) . . . . ?
C12 Fe1 C5 C6 48.7(12) . . . . ?
C9 Fe1 C5 C6 158.8(6) . . . . ?
C13 Fe1 C5 C6 -173.3(15) . . . . ?
C11 Fe1 C5 C6 79.2(8) . . . . ?
C4 Fe1 C5 C6 -117.5(6) . . . . ?
C10 Fe1 C5 C6 119.7(7) . . . . ?
C8 Fe1 C5 C6 -79.5(5) . . . . ?
C7 Fe1 C5 C6 -36.1(5) . . . . ?
C4 C5 C6 C7 -1.1(8) . . . . ?
Fe1 C5 C6 C7 58.8(5) . . . . ?
C4 C5 C6 Fe1 -59.9(4) . . . . ?
C12 Fe1 C6 C7 83.0(9) . . . . ?
C9 Fe1 C6 C7 177.6(9) . . . . ?
C13 Fe1 C6 C7 55.2(11) . . . . ?
C11 Fe1 C6 C7 121.8(9) . . . . ?
C4 Fe1 C6 C7 -82.0(4) . . . . ?
C5 Fe1 C6 C7 -120.8(6) . . . . ?
C10 Fe1 C6 C7 158.1(6) . . . . ?
C8 Fe1 C6 C7 -36.9(4) . . . . ?
C12 Fe1 C6 C5 -156.2(8) . . . . ?
C9 Fe1 C6 C5 -61.6(11) . . . . ?
C13 Fe1 C6 C5 176.1(9) . . . . ?
C11 Fe1 C6 C5 -117.4(9) . . . . ?
C4 Fe1 C6 C5 38.9(4) . . . . ?
C10 Fe1 C6 C5 -81.1(7) . . . . ?
C8 Fe1 C6 C5 83.9(4) . . . . ?
C7 Fe1 C6 C5 120.8(6) . . . . ?
C5 C6 C7 C8 0.4(8) . . . . ?
Fe1 C6 C7 C8 58.2(5) . . . . ?
C5 C6 C7 Fe1 -57.8(5) . . . . ?
C12 Fe1 C7 C6 -112.9(10) . . . . ?
C9 Fe1 C7 C6 -177.8(8) . . . . ?
C13 Fe1 C7 C6 -154.7(8) . . . . ?
C11 Fe1 C7 C6 -74.6(10) . . . . ?
C4 Fe1 C7 C6 81.6(4) . . . . ?
C5 Fe1 C7 C6 37.3(4) . . . . ?
C10 Fe1 C7 C6 -53.4(11) . . . . ?
C8 Fe1 C7 C6 120.9(6) . . . . ?
C12 Fe1 C7 C8 126.2(10) . . . . ?
C9 Fe1 C7 C8 61.3(10) . . . . ?
C13 Fe1 C7 C8 84.4(8) . . . . ?
C11 Fe1 C7 C8 164.5(10) . . . . ?
C4 Fe1 C7 C8 -39.2(4) . . . . ?
C5 Fe1 C7 C8 -83.6(4) . . . . ?
C10 Fe1 C7 C8 -174.2(9) . . . . ?
C6 Fe1 C7 C8 -120.9(6) . . . . ?
C6 C7 C8 C4 0.4(7) . . . . ?
Fe1 C7 C8 C4 59.0(4) . . . . ?
C6 C7 C8 Fe1 -58.6(5) . . . . ?
C5 C4 C8 C7 -1.1(7) . . . . ?
Te1 C4 C8 C7 177.2(4) . . . . ?
Fe1 C4 C8 C7 -60.2(4) . . . . ?
C5 C4 C8 Fe1 59.1(4) . . . . ?
Te1 C4 C8 Fe1 -122.6(4) . . . . ?
C12 Fe1 C8 C7 -72.1(11) . . . . ?
C9 Fe1 C8 C7 -157.1(6) . . . . ?
C13 Fe1 C8 C7 -115.6(9) . . . . ?
C11 Fe1 C8 C7 -38.7(18) . . . . ?
C4 Fe1 C8 C7 117.8(6) . . . . ?
C5 Fe1 C8 C7 80.4(5) . . . . ?
C10 Fe1 C8 C7 172.8(12) . . . . ?
C6 Fe1 C8 C7 36.3(5) . . . . ?
C12 Fe1 C8 C4 170.1(10) . . . . ?
C9 Fe1 C8 C4 85.1(6) . . . . ?
C13 Fe1 C8 C4 126.5(9) . . . . ?
C11 Fe1 C8 C4 -156.6(16) . . . . ?
C5 Fe1 C8 C4 -37.4(4) . . . . ?
C10 Fe1 C8 C4 55.0(13) . . . . ?
C6 Fe1 C8 C4 -81.6(4) . . . . ?
C7 Fe1 C8 C4 -117.8(6) . . . . ?
C12 Fe1 C9 C10 77.1(10) . . . . ?
C13 Fe1 C9 C10 117.5(11) . . . . ?
C11 Fe1 C9 C10 35.2(10) . . . . ?
C4 Fe1 C9 C10 -119.0(7) . . . . ?
C5 Fe1 C9 C10 -73.5(8) . . . . ?
C8 Fe1 C9 C10 -165.5(7) . . . . ?
C6 Fe1 C9 C10 -26.6(14) . . . . ?
C7 Fe1 C9 C10 149.1(10) . . . . ?
C12 Fe1 C9 C13 -40.4(9) . . . . ?
C11 Fe1 C9 C13 -82.4(11) . . . . ?
C4 Fe1 C9 C13 123.4(9) . . . . ?
C5 Fe1 C9 C13 169.0(9) . . . . ?
C10 Fe1 C9 C13 -117.5(11) . . . . ?
C8 Fe1 C9 C13 77.0(10) . . . . ?
C6 Fe1 C9 C13 -144.1(13) . . . . ?
C7 Fe1 C9 C13 31.6(14) . . . . ?
C13 C9 C10 C11 2.0(12) . . . . ?
Fe1 C9 C10 C11 -59.3(8) . . . . ?
C13 C9 C10 Fe1 61.2(7) . . . . ?
C12 Fe1 C10 C11 37.4(12) . . . . ?
C9 Fe1 C10 C11 121.6(14) . . . . ?
C13 Fe1 C10 C11 83.0(12) . . . . ?
C4 Fe1 C10 C11 -155.5(12) . . . . ?
C5 Fe1 C10 C11 -112.3(12) . . . . ?
C8 Fe1 C10 C11 161.9(14) . . . . ?
C6 Fe1 C10 C11 -68.6(13) . . . . ?
C7 Fe1 C10 C11 -30.2(17) . . . . ?
C12 Fe1 C10 C9 -84.2(10) . . . . ?
C13 Fe1 C10 C9 -38.6(8) . . . . ?
C11 Fe1 C10 C9 -121.6(14) . . . . ?
C4 Fe1 C10 C9 82.9(7) . . . . ?
C5 Fe1 C10 C9 126.2(7) . . . . ?
C8 Fe1 C10 C9 40.4(15) . . . . ?
C6 Fe1 C10 C9 169.8(6) . . . . ?
C7 Fe1 C10 C9 -151.8(10) . . . . ?
C9 C10 C11 C12 -2.3(14) . . . . ?
Fe1 C10 C11 C12 -61.4(10) . . . . ?
C9 C10 C11 Fe1 59.1(8) . . . . ?
C12 Fe1 C11 C10 -118.0(15) . . . . ?
C9 Fe1 C11 C10 -35.5(9) . . . . ?
C13 Fe1 C11 C10 -79.1(10) . . . . ?
C4 Fe1 C11 C10 57.0(16) . . . . ?
C5 Fe1 C11 C10 85.2(10) . . . . ?
C8 Fe1 C11 C10 -164.7(10) . . . . ?
C6 Fe1 C11 C10 127.2(10) . . . . ?
C7 Fe1 C11 C10 166.8(8) . . . . ?
C9 Fe1 C11 C12 82.5(12) . . . . ?
C13 Fe1 C11 C12 38.9(11) . . . . ?
C4 Fe1 C11 C12 175.0(10) . . . . ?
C5 Fe1 C11 C12 -156.8(11) . . . . ?
C10 Fe1 C11 C12 118.0(15) . . . . ?
C8 Fe1 C11 C12 -47(2) . . . . ?
C6 Fe1 C11 C12 -114.8(12) . . . . ?
C7 Fe1 C11 C12 -75.1(13) . . . . ?
C10 C11 C12 C13 1.8(16) . . . . ?
Fe1 C11 C12 C13 -60.2(10) . . . . ?
C10 C11 C12 Fe1 61.9(9) . . . . ?
C9 Fe1 C12 C11 -79.5(10) . . . . ?
C13 Fe1 C12 C11 -118.6(14) . . . . ?
C4 Fe1 C12 C11 -172.1(14) . . . . ?
C5 Fe1 C12 C11 46.0(17) . . . . ?
C10 Fe1 C12 C11 -37.2(9) . . . . ?
C8 Fe1 C12 C11 161.1(9) . . . . ?
C6 Fe1 C12 C11 79.7(12) . . . . ?
C7 Fe1 C12 C11 121.0(11) . . . . ?
C9 Fe1 C12 C13 39.1(9) . . . . ?
C11 Fe1 C12 C13 118.6(14) . . . . ?
C4 Fe1 C12 C13 -54(2) . . . . ?
C5 Fe1 C12 C13 164.6(9) . . . . ?
C10 Fe1 C12 C13 81.4(10) . . . . ?
C8 Fe1 C12 C13 -80.3(10) . . . . ?
C6 Fe1 C12 C13 -161.7(9) . . . . ?
C7 Fe1 C12 C13 -120.4(10) . . . . ?
C10 C9 C13 C12 -0.8(12) . . . . ?
Fe1 C9 C13 C12 61.1(8) . . . . ?
C10 C9 C13 Fe1 -61.9(7) . . . . ?
C11 C12 C13 C9 -0.6(15) . . . . ?
Fe1 C12 C13 C9 -61.7(7) . . . . ?
C11 C12 C13 Fe1 61.1(10) . . . . ?
C12 Fe1 C13 C9 115.2(12) . . . . ?
C11 Fe1 C13 C9 79.0(9) . . . . ?
C4 Fe1 C13 C9 -80.2(8) . . . . ?
C5 Fe1 C13 C9 -36(2) . . . . ?
C10 Fe1 C13 C9 37.3(7) . . . . ?
C8 Fe1 C13 C9 -123.8(7) . . . . ?
C6 Fe1 C13 C9 154.4(9) . . . . ?
C7 Fe1 C13 C9 -167.4(7) . . . . ?
C9 Fe1 C13 C12 -115.2(12) . . . . ?
C11 Fe1 C13 C12 -36.2(9) . . . . ?
C4 Fe1 C13 C12 164.7(9) . . . . ?
C5 Fe1 C13 C12 -150.8(16) . . . . ?
C10 Fe1 C13 C12 -77.9(10) . . . . ?
C8 Fe1 C13 C12 121.1(10) . . . . ?
C6 Fe1 C13 C12 39.2(16) . . . . ?
C7 Fe1 C13 C12 77.5(11) . . . . ?
C3 Se1 C14 C18 -22.3(5) . . . . ?
Pt Se1 C14 C18 -127.3(4) . . . . ?
C3 Se1 C14 C15 156.0(4) . . . . ?
Pt Se1 C14 C15 51.0(4) . . . . ?
C3 Se1 C14 Fe2 -115.1(3) . . . . ?
Pt Se1 C14 Fe2 139.9(3) . . . . ?
C21 Fe2 C14 C18 161.9(7) . . . . ?
C16 Fe2 C14 C18 81.7(4) . . . . ?
C22 Fe2 C14 C18 -46.2(9) . . . . ?
C17 Fe2 C14 C18 38.1(4) . . . . ?
C20 Fe2 C14 C18 -164.1(4) . . . . ?
C23 Fe2 C14 C18 -79.8(5) . . . . ?
C19 Fe2 C14 C18 -122.1(4) . . . . ?
C15 Fe2 C14 C18 119.3(5) . . . . ?
C21 Fe2 C14 C15 42.6(9) . . . . ?
C16 Fe2 C14 C15 -37.6(4) . . . . ?
C22 Fe2 C14 C15 -165.5(7) . . . . ?
C18 Fe2 C14 C15 -119.3(5) . . . . ?
C17 Fe2 C14 C15 -81.2(4) . . . . ?
C20 Fe2 C14 C15 76.6(4) . . . . ?
C23 Fe2 C14 C15 160.9(4) . . . . ?
C19 Fe2 C14 C15 118.5(4) . . . . ?
C21 Fe2 C14 Se1 -73.5(9) . . . . ?
C16 Fe2 C14 Se1 -153.6(5) . . . . ?
C22 Fe2 C14 Se1 78.4(8) . . . . ?
C18 Fe2 C14 Se1 124.6(6) . . . . ?
C17 Fe2 C14 Se1 162.7(5) . . . . ?
C20 Fe2 C14 Se1 -39.5(5) . . . . ?
C23 Fe2 C14 Se1 44.8(5) . . . . ?
C19 Fe2 C14 Se1 2.5(4) . . . . ?
C15 Fe2 C14 Se1 -116.1(5) . . . . ?
C18 C14 C15 C16 -2.6(6) . . . . ?
Se1 C14 C15 C16 178.8(4) . . . . ?
Fe2 C14 C15 C16 57.4(4) . . . . ?
C18 C14 C15 Fe2 -60.1(3) . . . . ?
Se1 C14 C15 Fe2 121.4(3) . . . . ?
C21 Fe2 C15 C16 78.0(5) . . . . ?
C14 Fe2 C15 C16 -118.7(5) . . . . ?
C22 Fe2 C15 C16 48.3(9) . . . . ?
C18 Fe2 C15 C16 -81.0(4) . . . . ?
C17 Fe2 C15 C16 -37.2(4) . . . . ?
C20 Fe2 C15 C16 119.6(5) . . . . ?
C23 Fe2 C15 C16 -171.7(8) . . . . ?
C19 Fe2 C15 C16 159.9(4) . . . . ?
C21 Fe2 C15 C14 -163.3(4) . . . . ?
C16 Fe2 C15 C14 118.7(5) . . . . ?
C22 Fe2 C15 C14 167.0(6) . . . . ?
C18 Fe2 C15 C14 37.7(3) . . . . ?
C17 Fe2 C15 C14 81.5(4) . . . . ?
C20 Fe2 C15 C14 -121.8(4) . . . . ?
C23 Fe2 C15 C14 -53.0(10) . . . . ?
C19 Fe2 C15 C14 -81.5(4) . . . . ?
C14 C15 C16 C17 3.1(6) . . . . ?
Fe2 C15 C16 C17 60.0(4) . . . . ?
C14 C15 C16 Fe2 -56.9(4) . . . . ?
C21 Fe2 C16 C17 120.6(4) . . . . ?
C14 Fe2 C16 C17 -81.2(4) . . . . ?
C22 Fe2 C16 C17 79.9(5) . . . . ?
C18 Fe2 C16 C17 -37.0(3) . . . . ?
C20 Fe2 C16 C17 162.4(4) . . . . ?
C23 Fe2 C16 C17 52.2(10) . . . . ?
C19 Fe2 C16 C17 -169.1(6) . . . . ?
C15 Fe2 C16 C17 -120.0(5) . . . . ?
C21 Fe2 C16 C15 -119.4(5) . . . . ?
C14 Fe2 C16 C15 38.8(4) . . . . ?
C22 Fe2 C16 C15 -160.1(4) . . . . ?
C18 Fe2 C16 C15 83.0(4) . . . . ?
C17 Fe2 C16 C15 120.0(5) . . . . ?
C20 Fe2 C16 C15 -77.7(5) . . . . ?
C23 Fe2 C16 C15 172.2(8) . . . . ?
C19 Fe2 C16 C15 -49.1(8) . . . . ?
C15 C16 C17 C18 -2.5(7) . . . . ?
Fe2 C16 C17 C18 58.5(4) . . . . ?
C15 C16 C17 Fe2 -61.0(4) . . . . ?
C21 Fe2 C17 C16 -77.0(5) . . . . ?
C14 Fe2 C17 C16 82.2(4) . . . . ?
C22 Fe2 C17 C16 -119.1(5) . . . . ?
C18 Fe2 C17 C16 120.6(5) . . . . ?
C20 Fe2 C17 C16 -42.3(8) . . . . ?
C23 Fe2 C17 C16 -159.9(4) . . . . ?
C19 Fe2 C17 C16 166.9(7) . . . . ?
C15 Fe2 C17 C16 37.2(3) . . . . ?
C21 Fe2 C17 C18 162.4(5) . . . . ?
C14 Fe2 C17 C18 -38.4(4) . . . . ?
C16 Fe2 C17 C18 -120.6(5) . . . . ?
C22 Fe2 C17 C18 120.3(5) . . . . ?
C20 Fe2 C17 C18 -162.9(7) . . . . ?
C23 Fe2 C17 C18 79.5(5) . . . . ?
C19 Fe2 C17 C18 46.3(9) . . . . ?
C15 Fe2 C17 C18 -83.4(4) . . . . ?
C16 C17 C18 C14 0.7(6) . . . . ?
Fe2 C17 C18 C14 59.1(3) . . . . ?
C16 C17 C18 Fe2 -58.4(4) . . . . ?
C15 C14 C18 C17 1.2(6) . . . . ?
Se1 C14 C18 C17 179.6(4) . . . . ?
Fe2 C14 C18 C17 -59.6(4) . . . . ?
C15 C14 C18 Fe2 60.8(4) . . . . ?
Se1 C14 C18 Fe2 -120.8(4) . . . . ?
C21 Fe2 C18 C17 -43.9(11) . . . . ?
C14 Fe2 C18 C17 118.4(6) . . . . ?
C16 Fe2 C18 C17 36.8(4) . . . . ?
C22 Fe2 C18 C17 -79.0(5) . . . . ?
C20 Fe2 C18 C17 160.6(8) . . . . ?
C23 Fe2 C18 C17 -120.9(5) . . . . ?
C19 Fe2 C18 C17 -163.5(4) . . . . ?
C15 Fe2 C18 C17 80.1(4) . . . . ?
C21 Fe2 C18 C14 -162.3(8) . . . . ?
C16 Fe2 C18 C14 -81.6(4) . . . . ?
C22 Fe2 C18 C14 162.6(4) . . . . ?
C17 Fe2 C18 C14 -118.4(6) . . . . ?
C20 Fe2 C18 C14 42.2(10) . . . . ?
C23 Fe2 C18 C14 120.7(4) . . . . ?
C19 Fe2 C18 C14 78.1(4) . . . . ?
C15 Fe2 C18 C14 -38.2(3) . . . . ?
C21 Fe2 C19 C20 38.5(5) . . . . ?
C14 Fe2 C19 C20 -119.1(4) . . . . ?
C16 Fe2 C19 C20 -39.5(8) . . . . ?
C22 Fe2 C19 C20 82.2(5) . . . . ?
C18 Fe2 C19 C20 -161.9(4) . . . . ?
C17 Fe2 C19 C20 163.0(7) . . . . ?
C23 Fe2 C19 C20 119.2(6) . . . . ?
C15 Fe2 C19 C20 -75.1(4) . . . . ?
C21 Fe2 C19 C23 -80.7(5) . . . . ?
C14 Fe2 C19 C23 121.7(5) . . . . ?
C16 Fe2 C19 C23 -158.7(6) . . . . ?
C22 Fe2 C19 C23 -37.0(5) . . . . ?
C18 Fe2 C19 C23 78.9(5) . . . . ?
C17 Fe2 C19 C23 43.8(9) . . . . ?
C20 Fe2 C19 C23 -119.2(6) . . . . ?
C15 Fe2 C19 C23 165.7(5) . . . . ?
C23 C19 C20 C21 0.0(7) . . . . ?
Fe2 C19 C20 C21 -59.3(4) . . . . ?
C23 C19 C20 Fe2 59.3(4) . . . . ?
C21 Fe2 C20 C19 -118.1(7) . . . . ?
C14 Fe2 C20 C19 80.0(4) . . . . ?
C16 Fe2 C20 C19 163.4(4) . . . . ?
C22 Fe2 C20 C19 -80.8(5) . . . . ?
C18 Fe2 C20 C19 48.3(10) . . . . ?
C17 Fe2 C20 C19 -165.9(6) . . . . ?
C23 Fe2 C20 C19 -37.9(4) . . . . ?
C15 Fe2 C20 C19 122.3(4) . . . . ?
C14 Fe2 C20 C21 -161.9(5) . . . . ?
C16 Fe2 C20 C21 -78.4(6) . . . . ?
C22 Fe2 C20 C21 37.3(5) . . . . ?
C18 Fe2 C20 C21 166.4(8) . . . . ?
C17 Fe2 C20 C21 -47.8(10) . . . . ?
C23 Fe2 C20 C21 80.3(6) . . . . ?
C19 Fe2 C20 C21 118.1(7) . . . . ?
C15 Fe2 C20 C21 -119.6(5) . . . . ?
C19 C20 C21 C22 0.1(7) . . . . ?
Fe2 C20 C21 C22 -60.2(5) . . . . ?
C19 C20 C21 Fe2 60.3(4) . . . . ?
C14 Fe2 C21 C22 165.4(7) . . . . ?
C16 Fe2 C21 C22 -121.5(5) . . . . ?
C18 Fe2 C21 C22 -48.1(11) . . . . ?
C17 Fe2 C21 C22 -80.3(6) . . . . ?
C20 Fe2 C21 C22 119.3(7) . . . . ?
C23 Fe2 C21 C22 37.3(5) . . . . ?
C19 Fe2 C21 C22 81.5(5) . . . . ?
C15 Fe2 C21 C22 -162.9(4) . . . . ?
C14 Fe2 C21 C20 46.0(10) . . . . ?
C16 Fe2 C21 C20 119.1(5) . . . . ?
C22 Fe2 C21 C20 -119.3(7) . . . . ?
C18 Fe2 C21 C20 -167.4(8) . . . . ?
C17 Fe2 C21 C20 160.3(5) . . . . ?
C23 Fe2 C21 C20 -82.1(5) . . . . ?
C19 Fe2 C21 C20 -37.9(5) . . . . ?
C15 Fe2 C21 C20 77.8(6) . . . . ?
C20 C21 C22 C23 -0.1(8) . . . . ?
Fe2 C21 C22 C23 -60.3(5) . . . . ?
C20 C21 C22 Fe2 60.2(5) . . . . ?
C21 Fe2 C22 C23 119.1(7) . . . . ?
C14 Fe2 C22 C23 -45.6(10) . . . . ?
C16 Fe2 C22 C23 -164.9(5) . . . . ?
C18 Fe2 C22 C23 -80.2(5) . . . . ?
C17 Fe2 C22 C23 -122.6(5) . . . . ?
C20 Fe2 C22 C23 81.3(5) . . . . ?
C19 Fe2 C22 C23 37.9(5) . . . . ?
C15 Fe2 C22 C23 160.1(6) . . . . ?
C14 Fe2 C22 C21 -164.6(6) . . . . ?
C16 Fe2 C22 C21 76.1(5) . . . . ?
C18 Fe2 C22 C21 160.8(4) . . . . ?
C17 Fe2 C22 C21 118.3(5) . . . . ?
C20 Fe2 C22 C21 -37.8(5) . . . . ?
C23 Fe2 C22 C21 -119.1(7) . . . . ?
C19 Fe2 C22 C21 -81.2(5) . . . . ?
C15 Fe2 C22 C21 41.0(9) . . . . ?
C21 C22 C23 C19 0.1(8) . . . . ?
Fe2 C22 C23 C19 -59.4(4) . . . . ?
C21 C22 C23 Fe2 59.5(5) . . . . ?
C20 C19 C23 C22 0.0(7) . . . . ?
Fe2 C19 C23 C22 59.3(5) . . . . ?
C20 C19 C23 Fe2 -59.3(4) . . . . ?
C21 Fe2 C23 C22 -37.8(5) . . . . ?
C14 Fe2 C23 C22 162.5(5) . . . . ?
C16 Fe2 C23 C22 37.9(11) . . . . ?
C18 Fe2 C23 C22 119.2(5) . . . . ?
C17 Fe2 C23 C22 76.4(6) . . . . ?
C20 Fe2 C23 C22 -82.0(5) . . . . ?
C19 Fe2 C23 C22 -119.3(7) . . . . ?
C15 Fe2 C23 C22 -157.3(8) . . . . ?
C21 Fe2 C23 C19 81.5(5) . . . . ?
C14 Fe2 C23 C19 -78.2(5) . . . . ?
C16 Fe2 C23 C19 157.2(8) . . . . ?
C22 Fe2 C23 C19 119.3(7) . . . . ?
C18 Fe2 C23 C19 -121.5(4) . . . . ?
C17 Fe2 C23 C19 -164.3(4) . . . . ?
C20 Fe2 C23 C19 37.3(4) . . . . ?
C15 Fe2 C23 C19 -38.0(11) . . . . ?
